data_4349991
loop_
_publ_author_name
'Li, Meiling'
'Ren, Guojian'
'Wang, Fuxiang'
'Li, Zhimeng'
'Yang, Weiting'
'Gu, Dongxu'
'Wang, Yinghui'
'Zhu, Guangshan'
'Pan, Qinhe'

_publ_section_title
;
 Two metal--organic zeolites for highly sensitive and selective sensing of
 Tb3+
;
_journal_issue 5
_journal_name_full 'Inorganic Chemistry Frontiers'
_journal_page_first 1129
_journal_paper_doi 10.1039/C8QI01406J
_journal_volume 6
_journal_year 2019
_chemical_formula_sum 'C28 H21 N9 O8 Zn2'
_chemical_formula_weight 742.32
_space_group_crystal_system orthorhombic
_space_group_IT_number 63
_space_group_name_Hall '-C 2c 2'
_space_group_name_H-M_alt 'C m c m'
_atom_sites_solution_hydrogens geom
_audit_creation_method SHELXL-2018/3
_audit_update_record
;
2018-12-11 deposited with the CCDC.	2019-02-18 downloaded from the CCDC.
;
_cell_angle_alpha 90
_cell_angle_beta 90
_cell_angle_gamma 90
_cell_formula_units_Z 8
_cell_length_a 27.5369(9)
_cell_length_b 24.6251(5)
_cell_length_c 20.1958(11)
_cell_measurement_reflns_used 8040
_cell_measurement_temperature 100.01(10)
_cell_measurement_theta_max 71.9200
_cell_measurement_theta_min 2.4720
_cell_volume 13694.8(9)
_computing_cell_refinement 'CrysAlisPro 1.171.39.9d (Rigaku OD, 2015)'
_computing_data_collection 'CrysAlisPro 1.171.39.9d (Rigaku OD, 2015)'
_computing_data_reduction 'CrysAlisPro 1.171.39.9d (Rigaku OD, 2015)'
_computing_structure_refinement 'SHELXL-2018/3 (Sheldrick, 2018)'
_computing_structure_solution 'SHELXL-2018/3 (Sheldrick, 2018)'
_diffrn_ambient_temperature 100.01(10)
_diffrn_measured_fraction_theta_full 0.997
_diffrn_measured_fraction_theta_max 0.969
_diffrn_measurement_device_type 'XtaLAB Pro: Kappa single'
_diffrn_radiation_type CuK\a
_diffrn_radiation_wavelength 1.54184
_diffrn_reflns_av_R_equivalents 0.0249
_diffrn_reflns_av_unetI/netI 0.0272
_diffrn_reflns_Laue_measured_fraction_full 0.997
_diffrn_reflns_Laue_measured_fraction_max 0.969
_diffrn_reflns_limit_h_max 32
_diffrn_reflns_limit_h_min -34
_diffrn_reflns_limit_k_max 30
_diffrn_reflns_limit_k_min -27
_diffrn_reflns_limit_l_max 24
_diffrn_reflns_limit_l_min -13
_diffrn_reflns_number 23641
_diffrn_reflns_point_group_measured_fraction_full 0.997
_diffrn_reflns_point_group_measured_fraction_max 0.969
_diffrn_reflns_theta_full 67.684
_diffrn_reflns_theta_max 74.385
_diffrn_reflns_theta_min 2.407
_diffrn_source 'fine-focus sealed X-ray tube'
_exptl_absorpt_coefficient_mu 1.115
_exptl_absorpt_correction_T_max 1.00000
_exptl_absorpt_correction_T_min 0.83781
_exptl_absorpt_correction_type multi-scan
_exptl_absorpt_process_details
;
CrysAlisPro 1.171.39.9d (Rigaku Oxford Diffraction, 2015)
Empirical absorption correction using spherical harmonics,
 implemented in SCALE3 ABSPACK scaling algorithm.
;
_exptl_crystal_colour colourless
_exptl_crystal_density_diffrn 0.699
_exptl_crystal_description block
_exptl_crystal_F_000 2840
_exptl_crystal_size_max 0.5
_exptl_crystal_size_mid 0.4
_exptl_crystal_size_min 0.3
_refine_diff_density_max 0.651
_refine_diff_density_min -0.385
_refine_diff_density_rms 0.068
_refine_ls_extinction_method none
_refine_ls_goodness_of_fit_ref 1.100
_refine_ls_hydrogen_treatment constr
_refine_ls_matrix_type full
_refine_ls_number_parameters 222
_refine_ls_number_reflns 7136
_refine_ls_number_restraints 12
_refine_ls_restrained_S_all 1.115
_refine_ls_R_factor_all 0.0924
_refine_ls_R_factor_gt 0.0723
_refine_ls_shift/su_max 0.001
_refine_ls_shift/su_mean 0.000
_refine_ls_structure_factor_coef Fsqd
_refine_ls_weighting_details 'w=1/[\s^2^(Fo^2^)+(0.2000P)^2^] where P=(Fo^2^+2Fc^2^)/3'
_refine_ls_weighting_scheme calc
_refine_ls_wR_factor_gt 0.2650
_refine_ls_wR_factor_ref 0.2949
_reflns_Friedel_coverage 0.000
_reflns_number_gt 4504
_reflns_number_total 7136
_reflns_threshold_expression 'I > 2\s(I)'
_cod_data_source_file c8qi01406j2.cif
_cod_data_source_block HNU-26
_cod_database_code 4349991
_shelx_shelxl_version_number 2018/3
_shelx_space_group_comment
;
The symmetry employed for this shelxl refinement is uniquely defined
by the following loop, which should always be used as a source of
symmetry information in preference to the above space-group names.
They are only intended as comments.
;

loop_
_space_group_symop_operation_xyz
'x, y, z'
'-x, -y, z+1/2'
'x, -y, -z'
'-x, y, -z+1/2'
'x+1/2, y+1/2, z'
'-x+1/2, -y+1/2, z+1/2'
'x+1/2, -y+1/2, -z'
'-x+1/2, y+1/2, -z+1/2'
'-x, -y, -z'
'x, y, -z-1/2'
'-x, y, z'
'x, -y, z-1/2'
'-x+1/2, -y+1/2, -z'
'x+1/2, y+1/2, -z-1/2'
'-x+1/2, y+1/2, z'
'x+1/2, -y+1/2, z-1/2'

loop_
_atom_site_label
_atom_site_type_symbol
_atom_site_fract_x
_atom_site_fract_y
_atom_site_fract_z
_atom_site_U_iso_or_equiv
_atom_site_adp_type
_atom_site_occupancy
_atom_site_site_symmetry_order
_atom_site_calc_flag
_atom_site_refinement_flags_posn
_atom_site_refinement_flags_adp
_atom_site_refinement_flags_occupancy
Zn1 Zn 0.11037(2) 0.85468(2) 0.90183(3) 0.0859(3) Uani 1 1 d . . .
O1 O 0.11688(11) 0.79928(15) 1.0161(2) 0.1268(12) Uani 1 1 d . . .
O2 O 0.12280(12) 0.77619(15) 0.9116(2) 0.1120(10) Uani 1 1 d . . .
O3 O 0.28911(11) 0.38308(13) 0.89442(18) 0.1235(12) Uani 1 1 d . . .
O4 O 0.35550(8) 0.41321(9) 0.94618(16) 0.0922(8) Uani 1 1 d . . .
N1 N 0.03931(11) 0.86747(13) 0.9250(2) 0.0929(9) Uani 1 1 d . . .
N2 N 0.02355(12) 0.9024(2) 0.9693(3) 0.155(2) Uani 1 1 d . . .
N3 N 0.0807(3) 0.91165(19) 0.7819(2) 0.171(2) Uani 1 1 d . . .
N4 N 0.10920(11) 0.87052(14) 0.8043(2) 0.0982(11) Uani 1 1 d . . .
N5 N 0.15636(15) 0.500000 1.000000 0.126(2) Uani 1 2 d S T P
C1 C 0.30807(15) 0.500000 1.000000 0.0816(13) Uani 1 2 d S T P
H1 H 0.341847 0.500001 0.999997 0.098 Uiso 1 2 calc R U P
C2 C 0.12195(15) 0.7654(2) 0.9712(4) 0.1135(17) Uani 1 1 d . . .
C3 C 0.12469(13) 0.70470(19) 0.9888(3) 0.0999(13) Uani 1 1 d . . .
C4 C 0.12229(17) 0.6892(2) 1.0519(4) 0.1268(19) Uani 1 1 d . . .
H4 H 0.119662 0.715279 1.085065 0.152 Uiso 1 1 calc R U .
C5 C 0.12367(18) 0.6358(2) 1.0682(4) 0.1260(18) Uani 1 1 d . . .
H5 H 0.121296 0.626302 1.112693 0.151 Uiso 1 1 calc R U .
C6 C 0.12837(13) 0.59518(18) 1.0224(4) 0.1115(17) Uani 1 1 d . . .
C7 C 0.13151(17) 0.6104(2) 0.9585(4) 0.133(2) Uani 1 1 d . . .
H7 H 0.135068 0.584468 0.925377 0.160 Uiso 1 1 calc R U .
C8 C 0.12930(16) 0.6679(2) 0.9415(3) 0.1155(15) Uani 1 1 d . . .
H8 H 0.131138 0.678692 0.897476 0.139 Uiso 1 1 calc R U .
C9 C 0.12931(14) 0.53648(16) 1.0437(3) 0.127(2) Uani 1 1 d . . .
H91 H 0.143384 0.534456 1.087666 0.152 Uiso 1 1 calc R U .
H92 H 0.096112 0.523542 1.046802 0.152 Uiso 1 1 calc R U .
C10 C 0.20599(16) 0.500000 1.000000 0.0962(17) Uani 1 2 d S T P
C11 C 0.23221(12) 0.45980(13) 0.9667(2) 0.0929(12) Uani 1 1 d . . .
H11 H 0.215486 0.432621 0.944299 0.111 Uiso 1 1 calc R U .
C12 C 0.28295(12) 0.45948(12) 0.9663(2) 0.0859(10) Uani 1 1 d . . .
C13 C 0.30988(13) 0.41506(14) 0.9329(2) 0.0919(10) Uani 1 1 d . . .
C14 C 0.000000 0.8455(2) 0.9004(3) 0.099(2) Uani 1 2 d S T P
C15 C 0.000000 0.8031(4) 0.8457(5) 0.175(4) Uani 1 2 d S TU P
H15A H 0.008810 0.819888 0.804489 0.263 Uiso 0.5 1 calc R U P
H15B H -0.031828 0.787495 0.841839 0.263 Uiso 0.5 1 calc R U P
H15C H 0.023018 0.775096 0.856135 0.263 Uiso 0.5 1 calc R U P
C16 C 0.1229(3) 0.8462(3) 0.750000 0.117(2) Uani 1 2 d S T P
C17 C 0.1594(4) 0.7999(5) 0.750000 0.200(4) Uani 1 2 d S TU P
H17A H 0.171320 0.794279 0.794154 0.301 Uiso 0.5 1 calc R U P
H17B H 0.186025 0.808776 0.721278 0.301 Uiso 0.5 1 calc R U P
H17C H 0.143952 0.767298 0.734567 0.301 Uiso 0.5 1 calc R U P

loop_
_atom_site_aniso_label
_atom_site_aniso_U_11
_atom_site_aniso_U_22
_atom_site_aniso_U_33
_atom_site_aniso_U_23
_atom_site_aniso_U_13
_atom_site_aniso_U_12
Zn1 0.0525(3) 0.0618(3) 0.1433(6) -0.0153(2) -0.0060(2) 0.00510(18)
O1 0.101(2) 0.090(2) 0.189(4) -0.006(2) -0.008(2) 0.0084(17)
O2 0.0711(18) 0.096(2) 0.169(3) 0.018(2) 0.0094(18) 0.0132(16)
O3 0.0726(18) 0.092(2) 0.206(3) -0.049(2) -0.0048(17) -0.0166(16)
O4 0.0520(13) 0.0612(12) 0.163(2) -0.0185(14) 0.0056(13) -0.0026(10)
N1 0.0568(16) 0.0694(15) 0.153(3) -0.0155(18) -0.0045(17) 0.0038(13)
N2 0.061(2) 0.157(4) 0.247(5) -0.101(4) -0.004(2) -0.001(2)
N3 0.238(6) 0.093(3) 0.183(5) -0.006(3) 0.015(4) 0.051(3)
N4 0.071(2) 0.0698(17) 0.154(3) -0.0088(19) -0.0044(18) 0.0122(14)
N5 0.041(2) 0.067(2) 0.271(7) 0.004(3) 0.000 0.000
C1 0.041(2) 0.059(2) 0.146(4) 0.001(3) 0.000 0.000
C2 0.056(2) 0.090(3) 0.195(6) -0.039(4) -0.013(3) 0.0105(19)
C3 0.0542(19) 0.080(2) 0.165(4) 0.001(3) 0.004(2) 0.0062(17)
C4 0.082(3) 0.083(3) 0.216(7) -0.006(4) 0.000(4) 0.014(2)
C5 0.079(3) 0.095(3) 0.204(5) 0.007(4) 0.000(4) 0.022(2)
C6 0.0380(17) 0.075(2) 0.221(6) 0.012(3) 0.014(2) 0.0065(15)
C7 0.071(3) 0.092(3) 0.238(7) 0.002(4) 0.019(4) 0.016(2)
C8 0.074(3) 0.098(3) 0.175(4) 0.003(3) -0.005(3) -0.001(2)
C9 0.052(2) 0.071(2) 0.258(6) 0.022(3) 0.026(3) 0.0080(16)
C10 0.045(2) 0.058(2) 0.186(5) 0.010(3) 0.000 0.000
C11 0.0511(17) 0.0585(16) 0.169(4) 0.011(2) -0.0090(19) -0.0060(13)
C12 0.0509(17) 0.0561(15) 0.151(3) 0.0055(19) 0.0027(17) -0.0016(13)
C13 0.059(2) 0.0631(18) 0.153(3) -0.009(2) 0.007(2) -0.0098(15)
C14 0.050(3) 0.076(3) 0.172(6) -0.032(3) 0.000 0.000
C15 0.120(5) 0.174(7) 0.231(8) -0.072(6) 0.000 0.000
C16 0.083(4) 0.082(4) 0.187(7) 0.000 0.000 0.016(3)
C17 0.193(8) 0.201(8) 0.207(7) 0.000 0.000 0.098(7)

loop_
_atom_type_symbol
_atom_type_description
_atom_type_scat_dispersion_real
_atom_type_scat_dispersion_imag
_atom_type_scat_source
C C 0.0181 0.0091 'International Tables Vol C Tables 4.2.6.8 and 6.1.1.4'
H H 0.0000 0.0000 'International Tables Vol C Tables 4.2.6.8 and 6.1.1.4'
N N 0.0311 0.0180 'International Tables Vol C Tables 4.2.6.8 and 6.1.1.4'
O O 0.0492 0.0322 'International Tables Vol C Tables 4.2.6.8 and 6.1.1.4'
Zn Zn -1.5491 0.6778 'International Tables Vol C Tables 4.2.6.8 and 6.1.1.4'

loop_
_geom_angle_atom_site_label_1
_geom_angle_atom_site_label_2
_geom_angle_atom_site_label_3
_geom_angle
_geom_angle_site_symmetry_1
_geom_angle_site_symmetry_3
O4 Zn1 O2 126.68(15) 15 .
O4 Zn1 N4 108.45(14) 15 .
O2 Zn1 N4 106.96(17) . .
O4 Zn1 N1 104.17(12) 15 .
O2 Zn1 N1 107.17(14) . .
N4 Zn1 N1 100.35(15) . .
C2 O2 Zn1 107.9(4) . .
C13 O4 Zn1 113.8(2) . 15_545
C14 N1 N2 104.8(3) . .
C14 N1 Zn1 130.1(3) . .
N2 N1 Zn1 125.1(3) . .
N2 N2 N1 109.3(2) 11 .
N3 N3 N4 109.4(3) 10_557 .
C16 N4 N3 103.3(5) . .
C16 N4 Zn1 136.9(4) . .
N3 N4 Zn1 118.7(3) . .
C10 N5 C9 120.6(2) . .
C10 N5 C9 120.6(2) . 3_567
C9 N5 C9 118.8(5) . 3_567
C12 C1 C12 120.4(4) 3_567 .
C12 C1 H1 119.8 3_567 .
C12 C1 H1 119.8 . .
O2 C2 O1 124.7(6) . .
O2 C2 C3 115.8(5) . .
O1 C2 C3 119.4(7) . .
C8 C3 C4 120.0(5) . .
C8 C3 C2 120.3(6) . .
C4 C3 C2 119.8(5) . .
C3 C4 C5 120.5(6) . .
C3 C4 H4 119.7 . .
C5 C4 H4 119.7 . .
C4 C5 C6 123.1(7) . .
C4 C5 H5 118.4 . .
C6 C5 H5 118.4 . .
C7 C6 C5 116.8(5) . .
C7 C6 C9 122.6(6) . .
C5 C6 C9 120.6(6) . .
C6 C7 C8 119.5(6) . .
C6 C7 H7 120.2 . .
C8 C7 H7 120.2 . .
C3 C8 C7 120.0(6) . .
C3 C8 H8 120.0 . .
C7 C8 H8 120.0 . .
N5 C9 C6 115.1(4) . .
N5 C9 H91 108.5 . .
C6 C9 H91 108.5 . .
N5 C9 H92 108.5 . .
C6 C9 H92 108.5 . .
H91 C9 H92 107.5 . .
N5 C10 C11 121.1(2) . 3_567
N5 C10 C11 121.1(2) . .
C11 C10 C11 117.8(4) 3_567 .
C12 C11 C10 121.6(3) . .
C12 C11 H11 119.2 . .
C10 C11 H11 119.2 . .
C1 C12 C11 119.3(3) . .
C1 C12 C13 120.2(3) . .
C11 C12 C13 120.4(3) . .
O3 C13 O4 123.9(4) . .
O3 C13 C12 121.4(3) . .
O4 C13 C12 114.8(3) . .
N1 C14 N1 111.7(5) . 11
N1 C14 C15 124.0(3) . .
N1 C14 C15 124.0(3) 11 .
C14 C15 H15A 109.5 . .
C14 C15 H15B 109.5 . .
H15A C15 H15B 109.5 . .
C14 C15 H15C 109.5 . .
H15A C15 H15C 109.5 . .
H15B C15 H15C 109.5 . .
C14 C15 H15A 109.5(13) . 11
H15A C15 H15A 29.3 . 11
H15B C15 H15A 82.6 . 11
H15C C15 H15A 131.8 . 11
C14 C15 H15B 109.5(12) . 11
H15A C15 H15B 82.6 . 11
H15B C15 H15B 131.8 . 11
H15C C15 H15B 29.3 . 11
H15A C15 H15B 109.5 11 11
C14 C15 H15C 109(2) . 11
H15A C15 H15C 131.8 . 11
H15B C15 H15C 29.3 . 11
H15C C15 H15C 82.6 . 11
H15A C15 H15C 109.5 11 11
H15B C15 H15C 109.5 11 11
N4 C16 N4 114.4(6) 10_557 .
N4 C16 C17 122.3(3) 10_557 .
N4 C16 C17 122.3(3) . .
C16 C17 H17A 109.5 . .
C16 C17 H17B 109.5 . .
H17A C17 H17B 109.5 . .
C16 C17 H17C 109.5 . .
H17A C17 H17C 109.5 . .
H17B C17 H17C 109.5 . .
C16 C17 H17A 109.5(8) . 10_557
H17A C17 H17A 136.5 . 10_557
H17B C17 H17A 37.9 . 10_557
H17C C17 H17A 74.3 . 10_557
C16 C17 H17B 109(2) . 10_557
H17A C17 H17B 37.9 . 10_557
H17B C17 H17B 74.3 . 10_557
H17C C17 H17B 136.5 . 10_557
H17A C17 H17B 109.5 10_557 10_557
C16 C17 H17C 109.5(16) . 10_557
H17A C17 H17C 74.3 . 10_557
H17B C17 H17C 136.5 . 10_557
H17C C17 H17C 37.9 . 10_557
H17A C17 H17C 109.5 10_557 10_557
H17B C17 H17C 109.5 10_557 10_557

loop_
_geom_bond_atom_site_label_1
_geom_bond_atom_site_label_2
_geom_bond_distance
_geom_bond_site_symmetry_2
Zn1 O4 1.940(2) 15
Zn1 O2 1.973(4) .
Zn1 N4 2.008(4) .
Zn1 N1 2.036(3) .
O1 C2 1.240(6) .
O2 C2 1.232(7) .
O3 C13 1.245(4) .
O4 C13 1.286(4) .
N1 C14 1.308(4) .
N1 N2 1.316(5) .
N2 N2 1.297(7) 11
N3 N3 1.290(10) 10_557
N3 N4 1.359(6) .
N4 C16 1.305(5) .
N5 C10 1.367(6) .
N5 C9 1.463(5) .
N5 C9 1.463(5) 3_567
C1 C12 1.392(4) 3_567
C1 C12 1.392(4) .
C1 H1 0.9300 .
C2 C3 1.537(7) .
C3 C8 1.322(7) .
C3 C4 1.332(8) .
C4 C5 1.357(7) .
C4 H4 0.9300 .
C5 C6 1.369(8) .
C5 H5 0.9300 .
C6 C7 1.348(8) .
C6 C9 1.508(6) .
C7 C8 1.457(7) .
C7 H7 0.9300 .
C8 H8 0.9300 .
C9 H91 0.9700 .
C9 H92 0.9700 .
C10 C11 1.397(4) 3_567
C10 C11 1.397(4) .
C11 C12 1.397(5) .
C11 H11 0.9300 .
C12 C13 1.484(5) .
C14 C15 1.521(10) .
C15 H15A 0.9600 .
C15 H15B 0.9600 .
C15 H15C 0.9600 .
C15 H15A 0.96(6) 11
C15 H15B 0.96(6) 11
C15 H15C 0.96(12) 11
C16 C17 1.521(11) .
C17 H17A 0.9600 .
C17 H17B 0.9600 .
C17 H17C 0.9600 .
C17 H17A 0.96(4) 10_557
C17 H17B 0.96(11) 10_557
C17 H17C 0.96(7) 10_557

loop_
_geom_torsion_atom_site_label_1
_geom_torsion_atom_site_label_2
_geom_torsion_atom_site_label_3
_geom_torsion_atom_site_label_4
_geom_torsion
_geom_torsion_site_symmetry_1
_geom_torsion_site_symmetry_4
C14 N1 N2 N2 -2.1(5) . 11
Zn1 N1 N2 N2 176.7(2) . 11
N3 N3 N4 C16 -3.1(5) 10_557 .
N3 N3 N4 Zn1 -173.04(15) 10_557 .
Zn1 O2 C2 O1 -3.7(6) . .
Zn1 O2 C2 C3 172.8(3) . .
O2 C2 C3 C8 2.2(6) . .
O1 C2 C3 C8 178.9(4) . .
O2 C2 C3 C4 -177.7(4) . .
O1 C2 C3 C4 -1.0(6) . .
C8 C3 C4 C5 -1.2(7) . .
C2 C3 C4 C5 178.7(4) . .
C3 C4 C5 C6 1.2(8) . .
C4 C5 C6 C7 -0.3(7) . .
C4 C5 C6 C9 -179.6(4) . .
C5 C6 C7 C8 -0.6(7) . .
C9 C6 C7 C8 178.7(4) . .
C4 C3 C8 C7 0.3(7) . .
C2 C3 C8 C7 -179.5(4) . .
C6 C7 C8 C3 0.6(7) . .
C10 N5 C9 C6 75.2(5) . .
C9 N5 C9 C6 -104.8(5) 3_567 .
C7 C6 C9 N5 28.7(7) . .
C5 C6 C9 N5 -152.1(5) . .
C9 N5 C10 C11 -10.3(3) . 3_567
C9 N5 C10 C11 169.7(3) 3_567 3_567
C9 N5 C10 C11 169.7(3) . .
C9 N5 C10 C11 -10.3(3) 3_567 .
N5 C10 C11 C12 179.9(3) . .
C11 C10 C11 C12 -0.1(3) 3_567 .
C12 C1 C12 C11 -0.1(2) 3_567 .
C12 C1 C12 C13 -177.4(4) 3_567 .
C10 C11 C12 C1 0.2(5) . .
C10 C11 C12 C13 177.5(3) . .
Zn1 O4 C13 O3 -1.0(6) 15_545 .
Zn1 O4 C13 C12 179.9(3) 15_545 .
C1 C12 C13 O3 -169.2(4) . .
C11 C12 C13 O3 13.5(6) . .
C1 C12 C13 O4 9.9(5) . .
C11 C12 C13 O4 -167.4(4) . .
N2 N1 C14 N1 3.5(8) . 11
Zn1 N1 C14 N1 -175.2(2) . 11
N2 N1 C14 C15 178.6(7) . .
Zn1 N1 C14 C15 0.0(10) . .
N3 N4 C16 N4 5.4(8) . 10_557
Zn1 N4 C16 N4 172.44(18) . 10_557
N3 N4 C16 C17 174.5(8) . .
Zn1 N4 C16 C17 -18.5(12) . .
